data_7101525
loop_
_publ_author_name
'Yoshiki Ohgo'
'Saburo Neya'
'Hidehiro Uekusa'
'Mikio Nakamura'

_publ_section_title
;
An Isocyanide Probe for Heme Electronic Structure:
Bis(tert-butyIisocyanide) Complex of
Diazaporphyrin Showing a Unique
(dxy)2(dxz dyz)3 Ground State
;
_journal_issue 44
_journal_name_full 'Chemical Communications'
_journal_paper_doi 10.1039/b609910f
_journal_year 2006
_chemical_formula_moiety 'C50 H58 Fe N10, Cl O4, C H2 Cl2'
_chemical_formula_sum 'C51 H60 Cl3 Fe N10 O4'
_chemical_formula_weight 1039.29
_chemical_name_common
;
(bis(4-cyanopyridine)(2,8,12,18-tetrabutyl-3,7,13,17-
tetramethyl-5,15-diazaporphyrinate-\k^4^N))iron(III)perchlorate
dichloromethane solvate
;
_chemical_name_systematic
;
[bis(4-cyanopyridine)(2,8,12,18-tetrabutyl-
3,7,13,17-tetramethyl-
5,15-diazaporphyrinate-\k^4^N)]iron(III)perchlorate
dichloromethane solvate
;
_space_group_crystal_system triclinic
_space_group_IT_number 2
_space_group_name_Hall '-P 1'
_space_group_name_H-M_alt 'P -1'
_atom_sites_solution_hydrogens geom
_atom_sites_solution_primary direct
_atom_sites_solution_secondary difmap
_audit_creation_method SHELXL-97
_cell_angle_alpha 94.668(8)
_cell_angle_beta 109.913(9)
_cell_angle_gamma 109.878(9)
_cell_formula_units_Z 2
_cell_length_a 12.935(4)
_cell_length_b 14.355(6)
_cell_length_c 15.946(6)
_cell_measurement_reflns_used 31961
_cell_measurement_temperature 80
_cell_measurement_theta_max 54.8
_cell_measurement_theta_min 6.1
_cell_volume 2552.1(17)
_computing_cell_refinement
;
MSC/AFC Diffractometer Control Software
;
_computing_data_collection
;
MSC/AFC Diffractometer Control Software
(Molecular Structure Corporation, 1992a)
;
_computing_data_reduction
;
MSC/AFC Diffractometer Control Software. Data Reduction:
TEXSAN (Molecular Structure Corporation, 1992b)
;
_computing_molecular_graphics 'SV (Nemoto & Ohashi, 1993)'
_computing_publication_material SHELXL-97
_computing_structure_refinement 'SHELXL-97 (Sheldrick, 1997)'
_computing_structure_solution SIR-2004
_diffrn_ambient_temperature 80
_diffrn_detector_area_resol_mean 10
_diffrn_measured_fraction_theta_full 0.984
_diffrn_measured_fraction_theta_max 0.984
_diffrn_measurement_device_type 'RIGAKU RAXIS-RAPID Imaging Plate'
_diffrn_measurement_method \w-scan
_diffrn_radiation_monochromator graphite
_diffrn_radiation_source 'rotating anode'
_diffrn_radiation_type MoK\a
_diffrn_radiation_wavelength 0.71073
_diffrn_reflns_av_R_equivalents 0.0320
_diffrn_reflns_av_sigmaI/netI 0.0369
_diffrn_reflns_limit_h_max 16
_diffrn_reflns_limit_h_min -16
_diffrn_reflns_limit_k_max 18
_diffrn_reflns_limit_k_min -18
_diffrn_reflns_limit_l_max 20
_diffrn_reflns_limit_l_min -20
_diffrn_reflns_number 35216
_diffrn_reflns_theta_full 27.43
_diffrn_reflns_theta_max 27.43
_diffrn_reflns_theta_min 3.03
_diffrn_standards_decay_% 0
_exptl_absorpt_coefficient_mu 0.507
_exptl_absorpt_correction_T_max 0.912
_exptl_absorpt_correction_T_min 0.880
_exptl_absorpt_correction_type multi-scan
_exptl_absorpt_process_details
;
ABSCOR(Higashi et al., 1968)
;
_exptl_crystal_colour purple
_exptl_crystal_density_diffrn 1.352
_exptl_crystal_density_method 'not measured'
_exptl_crystal_description needle
_exptl_crystal_F_000 1090
_exptl_crystal_size_max 0.5
_exptl_crystal_size_mid 0.2
_exptl_crystal_size_min 0.2
_refine_diff_density_max 1.248
_refine_diff_density_min -1.950
_refine_diff_density_rms 0.157
_refine_ls_extinction_method none
_refine_ls_goodness_of_fit_ref 1.057
_refine_ls_hydrogen_treatment constr
_refine_ls_matrix_type full
_refine_ls_number_parameters 638
_refine_ls_number_reflns 11471
_refine_ls_number_restraints 0
_refine_ls_restrained_S_all 1.057
_refine_ls_R_factor_all 0.0886
_refine_ls_R_factor_gt 0.0758
_refine_ls_shift/su_max <0.001
_refine_ls_shift/su_mean <0.001
_refine_ls_structure_factor_coef Fsqd
_refine_ls_weighting_details 'calc w=1/[\s^2^(Fo^2^)+(0.1749P)^2^+5.0201P] where P=(Fo^2^+2Fc^2^)/3'
_refine_ls_weighting_scheme calc
_refine_ls_wR_factor_gt 0.2436
_refine_ls_wR_factor_ref 0.2634
_reflns_number_gt 9286
_reflns_number_total 11471
_reflns_threshold_expression >2\s(I)
_cod_data_source_file b609910f.txt
_cod_depositor_comments
;
 Updating space group information.

 Antanas Vaitkus,
 2018-06-07

The following automatic conversions were performed:
'_exptl_absorpt_correction_type' value 'Multi-scan' changed to
'multi-scan' according to
'/home/saulius/struct/CIF-dictionaries/cif_core.dic' dictionary named
'cif_core.dic' version 2.4.1 from 2010-06-29.

Automatic conversion script
Id: cif_fix_enum 1527 2010-12-29 10:47:43Z saulius 
;
_cod_database_code 7101525

loop_
_space_group_symop_id
_space_group_symop_operation_xyz
1 x,y,z
2 -x,-y,-z

loop_
_atom_site_label
_atom_site_type_symbol
_atom_site_fract_x
_atom_site_fract_y
_atom_site_fract_z
_atom_site_U_iso_or_equiv
_atom_site_adp_type
_atom_site_occupancy
_atom_site_symmetry_multiplicity
_atom_site_calc_flag
_atom_site_refinement_flags
Fe1 Fe 0.86618(4) 0.30723(3) 0.21982(3) 0.01119(16) Uani 1 1 d .
Cl1 Cl 0.38780(8) 0.29363(7) 0.26682(6) 0.0262(2) Uani 1 1 d .
Cl2 Cl 0.8919(2) 0.06392(16) 0.47270(15) 0.0837(6) Uani 1 1 d .
Cl3 Cl 1.11356(19) 0.18821(14) 0.45765(14) 0.0782(5) Uani 1 1 d .
O1 O 0.3442(3) 0.1841(2) 0.2380(2) 0.0314(6) Uani 1 1 d .
O2 O 0.2867(3) 0.3212(2) 0.2500(2) 0.0383(7) Uani 1 1 d .
O3 O 0.4642(3) 0.3256(3) 0.3616(3) 0.0557(10) Uani 1 1 d .
O4 O 0.4524(3) 0.3402(3) 0.2132(3) 0.0478(9) Uani 1 1 d .
N1 N 1.0223(2) 0.3882(2) 0.31548(19) 0.0153(5) Uani 1 1 d .
N2 N 0.9282(2) 0.3410(2) 0.12570(19) 0.0135(5) Uani 1 1 d .
N3 N 0.7096(2) 0.22538(19) 0.12385(18) 0.0122(5) Uani 1 1 d .
N4 N 0.8040(2) 0.2733(2) 0.31376(18) 0.0142(5) Uani 1 1 d .
N5 N 0.7522(2) 0.2456(2) -0.01291(18) 0.0140(5) Uani 1 1 d .
N6 N 0.9817(3) 0.3627(2) 0.4522(2) 0.0201(6) Uani 1 1 d .
N7 N 0.9115(2) 0.1848(2) 0.22271(18) 0.0139(5) Uani 1 1 d .
N8 N 1.0298(3) -0.1380(3) 0.2594(3) 0.0411(10) Uani 1 1 d .
N9 N 0.8222(2) 0.4302(2) 0.21975(18) 0.0130(5) Uani 1 1 d .
N10 N 0.7302(3) 0.7671(3) 0.2396(3) 0.0374(9) Uani 1 1 d .
C1 C 1.0524(3) 0.4010(3) 0.4089(2) 0.0192(7) Uani 1 1 d .
C2 C 1.1796(3) 0.4613(3) 0.4584(3) 0.0260(8) Uani 1 1 d .
C3 C 1.2269(3) 0.4831(3) 0.3947(3) 0.0260(8) Uani 1 1 d .
C4 C 1.1283(3) 0.4403(3) 0.3059(2) 0.0181(7) Uani 1 1 d .
C5 C 1.1361(3) 0.4479(3) 0.2218(2) 0.0185(7) Uani 1 1 d .
H5 H 1.2103 0.4874 0.2224 0.022 Uiso 1 1 calc R
C6 C 1.0440(3) 0.4024(2) 0.1380(2) 0.0161(6) Uani 1 1 d .
C7 C 1.0531(3) 0.4065(2) 0.0497(2) 0.0171(6) Uani 1 1 d .
C8 C 0.9440(3) 0.3437(2) -0.0151(2) 0.0165(6) Uani 1 1 d .
C9 C 0.8669(3) 0.3050(2) 0.0329(2) 0.0142(6) Uani 1 1 d .
C10 C 0.6798(3) 0.2109(2) 0.0306(2) 0.0138(6) Uani 1 1 d .
C11 C 0.5535(3) 0.1503(2) -0.0193(2) 0.0148(6) Uani 1 1 d .
C12 C 0.5066(3) 0.1261(2) 0.0447(2) 0.0154(6) Uani 1 1 d .
C13 C 0.6039(3) 0.1730(2) 0.1334(2) 0.0136(6) Uani 1 1 d .
C14 C 0.5947(3) 0.1673(2) 0.2173(2) 0.0147(6) Uani 1 1 d .
H14 H 0.5198 0.1307 0.2169 0.018 Uiso 1 1 calc R
C15 C 0.6889(3) 0.2121(2) 0.3012(2) 0.0157(6) Uani 1 1 d .
C16 C 0.6810(3) 0.2010(3) 0.3897(2) 0.0199(7) Uani 1 1 d .
C17 C 0.7907(3) 0.2576(3) 0.4543(2) 0.0239(7) Uani 1 1 d .
C18 C 0.8676(3) 0.3029(3) 0.4073(2) 0.0187(7) Uani 1 1 d .
C19 C 1.2390(4) 0.4865(4) 0.5600(3) 0.0371(10) Uani 1 1 d .
H19A H 1.2471 0.4275 0.5807 0.056 Uiso 1 1 calc R
H19B H 1.1916 0.5083 0.5856 0.056 Uiso 1 1 calc R
H19C H 1.3167 0.5401 0.5791 0.056 Uiso 1 1 calc R
C20 C 1.3567(4) 0.5332(4) 0.4096(3) 0.0382(10) Uani 1 1 d .
H20A H 1.3705 0.4964 0.3636 0.046 Uiso 1 1 calc R
H20B H 1.4049 0.5267 0.4689 0.046 Uiso 1 1 calc R
C21 C 1.4001(5) 0.6445(5) 0.4062(6) 0.074(2) Uani 1 1 d .
H21A H 1.4011 0.6848 0.4585 0.089 Uiso 1 1 calc R
H21B H 1.3469 0.6542 0.3510 0.089 Uiso 1 1 calc R
C22 C 1.5324(6) 0.6795(7) 0.4073(9) 0.136(5) Uani 1 1 d .
H22A H 1.5856 0.6749 0.4652 0.163 Uiso 1 1 calc R
H22B H 1.5315 0.6329 0.3592 0.163 Uiso 1 1 calc R
C23 C 1.5797(10) 0.7824(8) 0.3945(9) 0.124(4) Uani 1 1 d .
H23A H 1.5369 0.7846 0.3328 0.185 Uiso 1 1 calc R
H23B H 1.6629 0.8025 0.4061 0.185 Uiso 1 1 calc R
H23C H 1.5704 0.8280 0.4362 0.185 Uiso 1 1 calc R
C24 C 1.1625(3) 0.4698(3) 0.0360(3) 0.0194(7) Uani 1 1 d .
H24A H 1.2023 0.5337 0.0809 0.023 Uiso 1 1 calc R
H24B H 1.1379 0.4850 -0.0240 0.023 Uiso 1 1 calc R
C25 C 1.2522(3) 0.4209(3) 0.0438(3) 0.0263(8) Uani 1 1 d .
H25A H 1.2129 0.3569 -0.0010 0.032 Uiso 1 1 calc R
H25B H 1.2779 0.4061 0.1040 0.032 Uiso 1 1 calc R
C26 C 1.3619(4) 0.4878(3) 0.0290(3) 0.0337(9) Uani 1 1 d .
H26A H 1.4139 0.4515 0.0335 0.040 Uiso 1 1 calc R
H26B H 1.3361 0.4990 -0.0326 0.040 Uiso 1 1 calc R
C27 C 1.4327(4) 0.5892(4) 0.0952(4) 0.0486(13) Uani 1 1 d .
H27A H 1.3817 0.6253 0.0925 0.073 Uiso 1 1 calc R
H27B H 1.4973 0.6279 0.0794 0.073 Uiso 1 1 calc R
H27C H 1.4643 0.5793 0.1561 0.073 Uiso 1 1 calc R
C28 C 0.9041(3) 0.3177(3) -0.1166(2) 0.0230(7) Uani 1 1 d .
H28A H 0.9333 0.3782 -0.1377 0.034 Uiso 1 1 calc R
H28B H 0.8184 0.2879 -0.1446 0.034 Uiso 1 1 calc R
H28C H 0.9351 0.2701 -0.1329 0.034 Uiso 1 1 calc R
C29 C 0.4928(3) 0.1216(3) -0.1212(2) 0.0197(7) Uani 1 1 d .
H29A H 0.4439 0.0501 -0.1405 0.030 Uiso 1 1 calc R
H29B H 0.5519 0.1370 -0.1473 0.030 Uiso 1 1 calc R
H29C H 0.4437 0.1592 -0.1414 0.030 Uiso 1 1 calc R
C30 C 0.3782(3) 0.0660(3) 0.0284(2) 0.0183(6) Uani 1 1 d .
H30A H 0.3754 0.0346 0.0796 0.022 Uiso 1 1 calc R
H30B H 0.3425 0.0122 -0.0261 0.022 Uiso 1 1 calc R
C31 C 0.3046(3) 0.1320(3) 0.0167(2) 0.0199(7) Uani 1 1 d .
H31A H 0.3459 0.1911 0.0671 0.024 Uiso 1 1 calc R
H31B H 0.2973 0.1555 -0.0396 0.024 Uiso 1 1 calc R
C32 C 0.1803(3) 0.0730(3) 0.0138(3) 0.0233(7) Uani 1 1 d .
H32A H 0.1880 0.0481 0.0694 0.028 Uiso 1 1 calc R
H32B H 0.1388 0.0147 -0.0374 0.028 Uiso 1 1 calc R
C33 C 0.1058(4) 0.1377(3) 0.0043(4) 0.0353(10) Uani 1 1 d .
H33A H 0.1390 0.1886 0.0597 0.053 Uiso 1 1 calc R
H33B H 0.0250 0.0950 -0.0067 0.053 Uiso 1 1 calc R
H33C H 0.1068 0.1699 -0.0460 0.053 Uiso 1 1 calc R
C34 C 0.5696(4) 0.1335(3) 0.3985(3) 0.0269(8) Uani 1 1 d .
H34A H 0.5018 0.1441 0.3571 0.032 Uiso 1 1 calc R
H34B H 0.5758 0.1522 0.4603 0.032 Uiso 1 1 calc R
C35 C 0.5478(4) 0.0214(3) 0.3769(3) 0.0346(10) Uani 1 1 d .
H35A H 0.6063 0.0079 0.4258 0.042 Uiso 1 1 calc R
H35B H 0.5586 0.0060 0.3209 0.042 Uiso 1 1 calc R
C36 C 0.4205(5) -0.0490(4) 0.3658(4) 0.0507(13) Uani 1 1 d .
H36A H 0.4186 -0.1167 0.3695 0.061 Uiso 1 1 calc R
H36B H 0.4043 -0.0243 0.4164 0.061 Uiso 1 1 calc R
C37 C 0.3245(5) -0.0560(5) 0.2790(5) 0.0618(16) Uani 1 1 d .
H37A H 0.3240 0.0103 0.2754 0.093 Uiso 1 1 calc R
H37B H 0.2487 -0.1007 0.2770 0.093 Uiso 1 1 calc R
H37C H 0.3385 -0.0821 0.2283 0.093 Uiso 1 1 calc R
C38 C 0.8355(4) 0.2735(4) 0.5566(3) 0.0398(11) Uani 1 1 d .
H38A H 0.7688 0.2530 0.5745 0.060 Uiso 1 1 calc R
H38B H 0.8846 0.3441 0.5839 0.060 Uiso 1 1 calc R
H38C H 0.8818 0.2336 0.5767 0.060 Uiso 1 1 calc R
C39 C 1.0177(3) 0.1905(3) 0.2222(2) 0.0175(6) Uani 1 1 d .
H39 H 1.0688 0.2509 0.2164 0.021 Uiso 1 1 calc R
C40 C 1.0536(3) 0.1095(3) 0.2301(2) 0.0192(7) Uani 1 1 d .
H40 H 1.1275 0.1154 0.2302 0.023 Uiso 1 1 calc R
C41 C 0.9748(3) 0.0185(3) 0.2379(2) 0.0197(7) Uani 1 1 d .
C42 C 0.8646(3) 0.0120(3) 0.2371(2) 0.0201(7) Uani 1 1 d .
H42 H 0.8111 -0.0478 0.2419 0.024 Uiso 1 1 calc R
C43 C 0.8365(3) 0.0965(2) 0.2289(2) 0.0167(6) Uani 1 1 d .
H43 H 0.7625 0.0921 0.2277 0.020 Uiso 1 1 calc R
C44 C 1.0078(3) -0.0680(3) 0.2495(3) 0.0278(8) Uani 1 1 d .
C45 C 0.7128(3) 0.4236(2) 0.2134(2) 0.0149(6) Uani 1 1 d .
H45 H 0.6549 0.3601 0.2060 0.018 Uiso 1 1 calc R
C46 C 0.6833(3) 0.5077(2) 0.2173(2) 0.0170(6) Uani 1 1 d .
H46 H 0.6074 0.5009 0.2127 0.020 Uiso 1 1 calc R
C47 C 0.7707(3) 0.6029(2) 0.2283(2) 0.0165(6) Uani 1 1 d .
C48 C 0.8832(3) 0.6107(2) 0.2343(2) 0.0165(6) Uani 1 1 d .
H48 H 0.9425 0.6733 0.2416 0.020 Uiso 1 1 calc R
C49 C 0.9046(3) 0.5223(2) 0.2291(2) 0.0164(6) Uani 1 1 d .
H49 H 0.9794 0.5271 0.2323 0.020 Uiso 1 1 calc R
C50 C 0.7467(3) 0.6941(3) 0.2349(3) 0.0245(8) Uani 1 1 d .
C51 C 1.0448(8) 0.1635(6) 0.5233(6) 0.089(3) Uani 1 1 d .
H51A H 1.0406 0.2256 0.5478 0.107 Uiso 1 1 calc R
H51B H 1.0920 0.1433 0.5744 0.107 Uiso 1 1 calc R

loop_
_atom_site_aniso_label
_atom_site_aniso_U_11
_atom_site_aniso_U_22
_atom_site_aniso_U_33
_atom_site_aniso_U_23
_atom_site_aniso_U_13
_atom_site_aniso_U_12
Fe1 0.0100(2) 0.0084(2) 0.0137(2) 0.00318(17) 0.00378(19) 0.00253(18)
Cl1 0.0139(4) 0.0261(5) 0.0322(5) 0.0028(4) 0.0050(4) 0.0053(3)
Cl2 0.0917(14) 0.0797(13) 0.0831(13) 0.0153(10) 0.0288(11) 0.0437(11)
Cl3 0.0874(13) 0.0657(11) 0.0763(11) 0.0162(9) 0.0223(10) 0.0338(10)
O1 0.0268(14) 0.0239(14) 0.0367(15) 0.0043(11) 0.0091(12) 0.0060(12)
O2 0.0239(15) 0.0392(18) 0.056(2) 0.0103(15) 0.0172(14) 0.0165(13)
O3 0.047(2) 0.048(2) 0.0392(19) -0.0054(16) -0.0128(16) 0.0132(18)
O4 0.0346(17) 0.0341(18) 0.079(3) 0.0137(17) 0.0355(19) 0.0049(14)
N1 0.0138(13) 0.0099(12) 0.0170(13) 0.0017(10) 0.0038(11) 0.0012(10)
N2 0.0111(12) 0.0096(12) 0.0173(13) 0.0032(10) 0.0044(10) 0.0023(10)
N3 0.0103(12) 0.0087(12) 0.0150(12) 0.0024(9) 0.0048(10) 0.0008(10)
N4 0.0135(13) 0.0109(12) 0.0148(12) 0.0039(10) 0.0031(11) 0.0031(10)
N5 0.0140(13) 0.0127(13) 0.0160(12) 0.0041(10) 0.0070(11) 0.0050(10)
N6 0.0203(14) 0.0165(14) 0.0167(13) 0.0035(11) 0.0022(12) 0.0045(12)
N7 0.0120(12) 0.0111(12) 0.0159(12) 0.0034(10) 0.0035(10) 0.0031(10)
N8 0.0324(19) 0.0190(17) 0.073(3) 0.0155(17) 0.019(2) 0.0127(15)
N9 0.0129(12) 0.0097(12) 0.0141(12) 0.0030(9) 0.0040(10) 0.0030(10)
N10 0.0245(17) 0.0173(16) 0.070(3) 0.0082(16) 0.0186(18) 0.0084(14)
C1 0.0196(17) 0.0160(16) 0.0179(15) 0.0038(12) 0.0017(13) 0.0078(13)
C2 0.0197(17) 0.0225(18) 0.0221(17) 0.0008(14) 0.0002(14) 0.0016(15)
C3 0.0181(17) 0.0225(18) 0.0242(18) -0.0003(14) 0.0017(15) 0.0003(15)
C4 0.0118(15) 0.0148(15) 0.0212(16) 0.0026(12) 0.0024(13) 0.0021(12)
C5 0.0118(15) 0.0144(15) 0.0268(17) 0.0054(13) 0.0072(13) 0.0025(12)
C6 0.0150(15) 0.0120(14) 0.0253(16) 0.0071(12) 0.0108(13) 0.0065(12)
C7 0.0189(16) 0.0136(15) 0.0237(16) 0.0081(12) 0.0121(14) 0.0075(13)
C8 0.0173(15) 0.0150(15) 0.0221(16) 0.0066(12) 0.0112(13) 0.0078(13)
C9 0.0172(15) 0.0117(14) 0.0175(14) 0.0060(11) 0.0084(13) 0.0081(12)
C10 0.0146(15) 0.0095(14) 0.0152(14) 0.0023(11) 0.0043(12) 0.0039(12)
C11 0.0130(14) 0.0124(14) 0.0159(14) 0.0027(11) 0.0043(12) 0.0029(12)
C12 0.0119(14) 0.0119(14) 0.0185(15) 0.0023(12) 0.0039(12) 0.0024(12)
C13 0.0110(14) 0.0108(14) 0.0176(15) 0.0035(11) 0.0057(12) 0.0027(12)
C14 0.0140(14) 0.0117(14) 0.0201(15) 0.0057(12) 0.0099(13) 0.0032(12)
C15 0.0188(16) 0.0128(15) 0.0175(15) 0.0065(12) 0.0092(13) 0.0058(13)
C16 0.0228(17) 0.0192(16) 0.0165(15) 0.0062(13) 0.0087(14) 0.0052(14)
C17 0.0263(18) 0.0249(18) 0.0162(16) 0.0071(13) 0.0078(14) 0.0050(15)
C18 0.0225(17) 0.0169(16) 0.0156(15) 0.0047(12) 0.0058(13) 0.0079(14)
C19 0.024(2) 0.044(3) 0.0198(18) -0.0003(17) -0.0031(16) -0.0018(18)
C20 0.0194(19) 0.043(3) 0.034(2) 0.0012(19) 0.0029(17) 0.0008(18)
C21 0.037(3) 0.046(3) 0.095(5) 0.029(3) -0.004(3) -0.007(2)
C22 0.031(3) 0.082(6) 0.216(12) 0.077(7) -0.012(5) -0.017(3)
C23 0.089(7) 0.105(8) 0.163(11) 0.055(8) 0.038(7) 0.029(6)
C24 0.0176(16) 0.0172(16) 0.0268(17) 0.0081(13) 0.0133(14) 0.0055(13)
C25 0.0227(18) 0.0213(18) 0.042(2) 0.0094(16) 0.0208(17) 0.0088(15)
C26 0.0219(19) 0.040(2) 0.042(2) 0.0094(19) 0.0192(18) 0.0086(17)
C27 0.018(2) 0.033(2) 0.084(4) 0.009(2) 0.013(2) 0.0055(18)
C28 0.0255(18) 0.0213(17) 0.0231(17) 0.0052(14) 0.0150(15) 0.0049(14)
C29 0.0158(16) 0.0197(17) 0.0161(15) 0.0009(13) 0.0037(13) 0.0012(13)
C30 0.0120(15) 0.0161(15) 0.0208(15) 0.0035(12) 0.0039(13) 0.0012(12)
C31 0.0132(15) 0.0185(16) 0.0246(17) 0.0049(13) 0.0068(13) 0.0031(13)
C32 0.0146(16) 0.0205(17) 0.0311(18) 0.0044(14) 0.0090(14) 0.0027(14)
C33 0.0216(19) 0.030(2) 0.057(3) 0.0100(19) 0.020(2) 0.0093(17)
C34 0.0252(19) 0.033(2) 0.0183(16) 0.0075(15) 0.0125(15) 0.0022(16)
C35 0.036(2) 0.027(2) 0.029(2) 0.0096(16) 0.0117(18) -0.0030(17)
C36 0.047(3) 0.038(3) 0.054(3) 0.012(2) 0.028(3) -0.006(2)
C37 0.042(3) 0.049(3) 0.082(4) 0.003(3) 0.027(3) 0.003(3)
C38 0.038(2) 0.051(3) 0.0152(17) 0.0100(17) 0.0077(17) 0.001(2)
C39 0.0160(15) 0.0144(15) 0.0238(16) 0.0067(12) 0.0093(13) 0.0058(13)
C40 0.0157(15) 0.0157(16) 0.0270(17) 0.0052(13) 0.0084(14) 0.0070(13)
C41 0.0189(16) 0.0119(15) 0.0249(16) 0.0024(12) 0.0055(14) 0.0055(13)
C42 0.0196(16) 0.0114(15) 0.0275(17) 0.0057(13) 0.0080(14) 0.0050(13)
C43 0.0133(15) 0.0113(15) 0.0226(16) 0.0033(12) 0.0065(13) 0.0023(12)
C44 0.0230(18) 0.0189(18) 0.044(2) 0.0095(16) 0.0149(17) 0.0091(15)
C45 0.0132(14) 0.0114(14) 0.0173(14) 0.0037(11) 0.0049(12) 0.0025(12)
C46 0.0142(15) 0.0158(16) 0.0206(15) 0.0056(12) 0.0059(13) 0.0063(13)
C47 0.0171(15) 0.0110(14) 0.0197(15) 0.0026(12) 0.0058(13) 0.0050(12)
C48 0.0165(15) 0.0108(14) 0.0220(15) 0.0048(12) 0.0086(13) 0.0039(12)
C49 0.0150(15) 0.0130(15) 0.0213(15) 0.0053(12) 0.0079(13) 0.0044(12)
C50 0.0160(16) 0.0153(17) 0.041(2) 0.0068(15) 0.0105(16) 0.0048(13)
C51 0.111(7) 0.065(5) 0.073(5) 0.002(4) -0.002(5) 0.056(5)

loop_
_atom_type_symbol
_atom_type_description
_atom_type_scat_dispersion_real
_atom_type_scat_dispersion_imag
_atom_type_scat_source
C C 0.0033 0.0016 'International Tables Vol C Tables 4.2.6.8 and 6.1.1.4'
H H 0.0000 0.0000 'International Tables Vol C Tables 4.2.6.8 and 6.1.1.4'
N N 0.0061 0.0033 'International Tables Vol C Tables 4.2.6.8 and 6.1.1.4'
O O 0.0106 0.0060 'International Tables Vol C Tables 4.2.6.8 and 6.1.1.4'
Fe Fe 0.3463 0.8444 'International Tables Vol C Tables 4.2.6.8 and 6.1.1.4'
Cl Cl 0.1484 0.1585 'International Tables Vol C Tables 4.2.6.8 and 6.1.1.4'

loop_
_geom_angle_atom_site_label_1
_geom_angle_atom_site_label_2
_geom_angle_atom_site_label_3
_geom_angle
N1 Fe1 N3 179.72(11)
N1 Fe1 N4 89.19(12)
N3 Fe1 N4 90.78(12)
N1 Fe1 N2 90.90(12)
N3 Fe1 N2 89.13(12)
N4 Fe1 N2 179.91(14)
N1 Fe1 N9 90.13(11)
N3 Fe1 N9 90.14(11)
N4 Fe1 N9 89.11(11)
N2 Fe1 N9 90.88(11)
N1 Fe1 N7 89.07(11)
N3 Fe1 N7 90.66(11)
N4 Fe1 N7 90.03(11)
N2 Fe1 N7 89.98(11)
N9 Fe1 N7 178.83(10)
O3 Cl1 O2 110.5(2)
O3 Cl1 O4 110.1(3)
O2 Cl1 O4 109.0(2)
O3 Cl1 O1 109.8(2)
O2 Cl1 O1 108.48(19)
O4 Cl1 O1 108.8(2)
C1 N1 C4 105.2(3)
C1 N1 Fe1 126.6(2)
C4 N1 Fe1 128.1(2)
C9 N2 C6 105.5(3)
C9 N2 Fe1 126.7(2)
C6 N2 Fe1 127.7(2)
C10 N3 C13 105.1(3)
C10 N3 Fe1 126.7(2)
C13 N3 Fe1 128.2(2)
C15 N4 C18 105.6(3)
C15 N4 Fe1 127.6(2)
C18 N4 Fe1 126.8(2)
C9 N5 C10 121.3(3)
C18 N6 C1 121.8(3)
C43 N7 C39 118.6(3)
C43 N7 Fe1 119.6(2)
C39 N7 Fe1 121.8(2)
C49 N9 C45 118.1(3)
C49 N9 Fe1 119.7(2)
C45 N9 Fe1 122.2(2)
N6 C1 N1 127.9(3)
N6 C1 C2 121.6(3)
N1 C1 C2 110.5(3)
C3 C2 C1 106.9(3)
C3 C2 C19 130.1(4)
C1 C2 C19 123.0(4)
C2 C3 C4 106.7(3)
C2 C3 C20 128.1(4)
C4 C3 C20 124.9(4)
N1 C4 C5 123.4(3)
N1 C4 C3 110.6(3)
C5 C4 C3 125.9(3)
C6 C5 C4 125.6(3)
C6 C5 H5 117.2
C4 C5 H5 117.2
C5 C6 N2 124.1(3)
C5 C6 C7 125.7(3)
N2 C6 C7 110.1(3)
C8 C7 C6 106.5(3)
C8 C7 C24 128.3(3)
C6 C7 C24 125.1(3)
C7 C8 C9 106.8(3)
C7 C8 C28 129.3(3)
C9 C8 C28 123.9(3)
N5 C9 N2 128.3(3)
N5 C9 C8 120.8(3)
N2 C9 C8 110.9(3)
N5 C10 N3 127.7(3)
N5 C10 C11 121.4(3)
N3 C10 C11 110.9(3)
C12 C11 C10 106.6(3)
C12 C11 C29 129.3(3)
C10 C11 C29 124.1(3)
C11 C12 C13 106.8(3)
C11 C12 C30 127.6(3)
C13 C12 C30 125.5(3)
N3 C13 C14 123.8(3)
N3 C13 C12 110.6(3)
C14 C13 C12 125.5(3)
C15 C14 C13 124.6(3)
C15 C14 H14 117.7
C13 C14 H14 117.7
N4 C15 C14 124.9(3)
N4 C15 C16 110.4(3)
C14 C15 C16 124.7(3)
C17 C16 C15 106.3(3)
C17 C16 C34 130.5(3)
C15 C16 C34 123.0(3)
C16 C17 C18 107.5(3)
C16 C17 C38 129.9(4)
C18 C17 C38 122.6(3)
N6 C18 N4 127.7(3)
N6 C18 C17 122.1(3)
N4 C18 C17 110.3(3)
C2 C19 H19A 109.5
C2 C19 H19B 109.5
H19A C19 H19B 109.5
C2 C19 H19C 109.5
H19A C19 H19C 109.5
H19B C19 H19C 109.5
C3 C20 C21 115.6(5)
C3 C20 H20A 108.4
C21 C20 H20A 108.4
C3 C20 H20B 108.4
C21 C20 H20B 108.4
H20A C20 H20B 107.4
C20 C21 C22 108.4(6)
C20 C21 H21A 110.0
C22 C21 H21A 110.0
C20 C21 H21B 110.0
C22 C21 H21B 110.0
H21A C21 H21B 108.4
C23 C22 C21 113.9(9)
C23 C22 H22A 108.8
C21 C22 H22A 108.8
C23 C22 H22B 108.8
C21 C22 H22B 108.8
H22A C22 H22B 107.7
C22 C23 H23A 109.5
C22 C23 H23B 109.5
H23A C23 H23B 109.5
C22 C23 H23C 109.5
H23A C23 H23C 109.5
H23B C23 H23C 109.5
C7 C24 C25 114.9(3)
C7 C24 H24A 108.5
C25 C24 H24A 108.5
C7 C24 H24B 108.5
C25 C24 H24B 108.5
H24A C24 H24B 107.5
C24 C25 C26 113.1(3)
C24 C25 H25A 109.0
C26 C25 H25A 109.0
C24 C25 H25B 109.0
C26 C25 H25B 109.0
H25A C25 H25B 107.8
C27 C26 C25 114.6(4)
C27 C26 H26A 108.6
C25 C26 H26A 108.6
C27 C26 H26B 108.6
C25 C26 H26B 108.6
H26A C26 H26B 107.6
C26 C27 H27A 109.5
C26 C27 H27B 109.5
H27A C27 H27B 109.5
C26 C27 H27C 109.5
H27A C27 H27C 109.5
H27B C27 H27C 109.5
C8 C28 H28A 109.5
C8 C28 H28B 109.5
H28A C28 H28B 109.5
C8 C28 H28C 109.5
H28A C28 H28C 109.5
H28B C28 H28C 109.5
C11 C29 H29A 109.5
C11 C29 H29B 109.5
H29A C29 H29B 109.5
C11 C29 H29C 109.5
H29A C29 H29C 109.5
H29B C29 H29C 109.5
C12 C30 C31 112.5(3)
C12 C30 H30A 109.1
C31 C30 H30A 109.1
C12 C30 H30B 109.1
C31 C30 H30B 109.1
H30A C30 H30B 107.8
C32 C31 C30 111.4(3)
C32 C31 H31A 109.3
C30 C31 H31A 109.3
C32 C31 H31B 109.3
C30 C31 H31B 109.3
H31A C31 H31B 108.0
C31 C32 C33 112.6(3)
C31 C32 H32A 109.1
C33 C32 H32A 109.1
C31 C32 H32B 109.1
C33 C32 H32B 109.1
H32A C32 H32B 107.8
C32 C33 H33A 109.5
C32 C33 H33B 109.5
H33A C33 H33B 109.5
C32 C33 H33C 109.5
H33A C33 H33C 109.5
H33B C33 H33C 109.5
C16 C34 C35 112.5(3)
C16 C34 H34A 109.1
C35 C34 H34A 109.1
C16 C34 H34B 109.1
C35 C34 H34B 109.1
H34A C34 H34B 107.8
C34 C35 C36 112.2(4)
C34 C35 H35A 109.2
C36 C35 H35A 109.2
C34 C35 H35B 109.2
C36 C35 H35B 109.2
H35A C35 H35B 107.9
C37 C36 C35 114.2(4)
C37 C36 H36A 108.7
C35 C36 H36A 108.7
C37 C36 H36B 108.7
C35 C36 H36B 108.7
H36A C36 H36B 107.6
C36 C37 H37A 109.5
C36 C37 H37B 109.5
H37A C37 H37B 109.5
C36 C37 H37C 109.5
H37A C37 H37C 109.5
H37B C37 H37C 109.5
C17 C38 H38A 109.5
C17 C38 H38B 109.5
H38A C38 H38B 109.5
C17 C38 H38C 109.5
H38A C38 H38C 109.5
H38B C38 H38C 109.5
N7 C39 C40 122.7(3)
N7 C39 H39 118.7
C40 C39 H39 118.7
C39 C40 C41 117.9(3)
C39 C40 H40 121.1
C41 C40 H40 121.1
C42 C41 C40 119.6(3)
C42 C41 C44 119.4(3)
C40 C41 C44 121.0(3)
C43 C42 C41 118.5(3)
C43 C42 H42 120.8
C41 C42 H42 120.8
N7 C43 C42 122.8(3)
N7 C43 H43 118.6
C42 C43 H43 118.6
N8 C44 C41 177.2(4)
N9 C45 C46 122.7(3)
N9 C45 H45 118.6
C46 C45 H45 118.6
C45 C46 C47 118.3(3)
C45 C46 H46 120.9
C47 C46 H46 120.9
C48 C47 C46 119.6(3)
C48 C47 C50 119.3(3)
C46 C47 C50 121.2(3)
C49 C48 C47 118.2(3)
C49 C48 H48 120.9
C47 C48 H48 120.9
N9 C49 C48 123.1(3)
N9 C49 H49 118.5
C48 C49 H49 118.5
N10 C50 C47 178.3(4)
Cl3 C51 Cl2 116.7(5)
Cl3 C51 H51A 108.1
Cl2 C51 H51A 108.1
Cl3 C51 H51B 108.1
Cl2 C51 H51B 108.1
H51A C51 H51B 107.3

loop_
_geom_bond_atom_site_label_1
_geom_bond_atom_site_label_2
_geom_bond_distance
Fe1 N1 1.942(3)
Fe1 N3 1.950(3)
Fe1 N4 1.950(3)
Fe1 N2 1.950(3)
Fe1 N9 2.031(3)
Fe1 N7 2.032(3)
Cl1 O3 1.426(4)
Cl1 O2 1.438(3)
Cl1 O4 1.440(4)
Cl1 O1 1.451(3)
Cl2 C51 1.846(9)
Cl3 C51 1.579(10)
N1 C1 1.384(4)
N1 C4 1.388(4)
N2 C9 1.373(4)
N2 C6 1.390(4)
N3 C10 1.382(4)
N3 C13 1.385(4)
N4 C15 1.380(4)
N4 C18 1.380(4)
N5 C9 1.327(4)
N5 C10 1.337(4)
N6 C18 1.321(5)
N6 C1 1.329(5)
N7 C43 1.344(4)
N7 C39 1.351(4)
N8 C44 1.142(5)
N9 C49 1.344(4)
N9 C45 1.353(4)
N10 C50 1.140(5)
C1 C2 1.454(5)
C2 C3 1.361(6)
C2 C19 1.487(5)
C3 C4 1.450(5)
C3 C20 1.508(6)
C4 C5 1.391(5)
C5 C6 1.369(5)
C5 H5 0.9300
C6 C7 1.458(5)
C7 C8 1.364(5)
C7 C24 1.498(4)
C8 C9 1.450(4)
C8 C28 1.493(5)
C10 C11 1.447(4)
C11 C12 1.366(5)
C11 C29 1.494(4)
C12 C13 1.447(4)
C12 C30 1.506(4)
C13 C14 1.389(5)
C14 C15 1.380(5)
C14 H14 0.9300
C15 C16 1.467(4)
C16 C17 1.349(5)
C16 C34 1.498(5)
C17 C18 1.456(5)
C17 C38 1.502(5)
C19 H19A 0.9600
C19 H19B 0.9600
C19 H19C 0.9600
C20 C21 1.515(8)
C20 H20A 0.9700
C20 H20B 0.9700
C21 C22 1.604(11)
C21 H21A 0.9700
C21 H21B 0.9700
C22 C23 1.455(12)
C22 H22A 0.9700
C22 H22B 0.9700
C23 H23A 0.9600
C23 H23B 0.9600
C23 H23C 0.9600
C24 C25 1.524(5)
C24 H24A 0.9700
C24 H24B 0.9700
C25 C26 1.527(5)
C25 H25A 0.9700
C25 H25B 0.9700
C26 C27 1.503(7)
C26 H26A 0.9700
C26 H26B 0.9700
C27 H27A 0.9600
C27 H27B 0.9600
C27 H27C 0.9600
C28 H28A 0.9600
C28 H28B 0.9600
C28 H28C 0.9600
C29 H29A 0.9600
C29 H29B 0.9600
C29 H29C 0.9600
C30 C31 1.536(5)
C30 H30A 0.9700
C30 H30B 0.9700
C31 C32 1.523(5)
C31 H31A 0.9700
C31 H31B 0.9700
C32 C33 1.531(5)
C32 H32A 0.9700
C32 H32B 0.9700
C33 H33A 0.9600
C33 H33B 0.9600
C33 H33C 0.9600
C34 C35 1.524(6)
C34 H34A 0.9700
C34 H34B 0.9700
C35 C36 1.550(6)
C35 H35A 0.9700
C35 H35B 0.9700
C36 C37 1.481(9)
C36 H36A 0.9700
C36 H36B 0.9700
C37 H37A 0.9600
C37 H37B 0.9600
C37 H37C 0.9600
C38 H38A 0.9600
C38 H38B 0.9600
C38 H38C 0.9600
C39 C40 1.391(5)
C39 H39 0.9300
C40 C41 1.403(5)
C40 H40 0.9300
C41 C42 1.392(5)
C41 C44 1.450(5)
C42 C43 1.384(5)
C42 H42 0.9300
C43 H43 0.9300
C45 C46 1.386(4)
C45 H45 0.9300
C46 C47 1.396(5)
C46 H46 0.9300
C47 C48 1.390(5)
C47 C50 1.449(5)
C48 C49 1.388(4)
C48 H48 0.9300
C49 H49 0.9300
C51 H51A 0.9700
C51 H51B 0.9700

loop_
_geom_torsion_atom_site_label_1
_geom_torsion_atom_site_label_2
_geom_torsion_atom_site_label_3
_geom_torsion_atom_site_label_4
_geom_torsion
N4 Fe1 N1 C1 1.4(3)
N2 Fe1 N1 C1 -178.7(3)
N9 Fe1 N1 C1 90.5(3)
N7 Fe1 N1 C1 -88.7(3)
N4 Fe1 N1 C4 177.2(3)
N2 Fe1 N1 C4 -2.8(3)
N9 Fe1 N1 C4 -93.7(3)
N7 Fe1 N1 C4 87.2(3)
N1 Fe1 N2 C9 176.4(3)
N3 Fe1 N2 C9 -3.3(3)
N9 Fe1 N2 C9 -93.4(3)
N7 Fe1 N2 C9 87.4(3)
N1 Fe1 N2 C6 -0.4(3)
N3 Fe1 N2 C6 179.9(3)
N9 Fe1 N2 C6 89.7(3)
N7 Fe1 N2 C6 -89.5(3)
N4 Fe1 N3 C10 179.8(3)
N2 Fe1 N3 C10 -0.2(3)
N9 Fe1 N3 C10 90.7(3)
N7 Fe1 N3 C10 -90.2(3)
N4 Fe1 N3 C13 2.6(3)
N2 Fe1 N3 C13 -177.4(3)
N9 Fe1 N3 C13 -86.5(3)
N7 Fe1 N3 C13 92.7(3)
N1 Fe1 N4 C15 -179.4(3)
N3 Fe1 N4 C15 0.3(3)
N9 Fe1 N4 C15 90.5(3)
N7 Fe1 N4 C15 -90.3(3)
N1 Fe1 N4 C18 -2.0(3)
N3 Fe1 N4 C18 177.7(3)
N9 Fe1 N4 C18 -92.1(3)
N7 Fe1 N4 C18 87.1(3)
N1 Fe1 N7 C43 130.2(3)
N3 Fe1 N7 C43 -49.8(3)
N4 Fe1 N7 C43 41.0(3)
N2 Fe1 N7 C43 -138.9(3)
N1 Fe1 N7 C39 -47.1(3)
N3 Fe1 N7 C39 132.9(3)
N4 Fe1 N7 C39 -136.3(3)
N2 Fe1 N7 C39 43.8(3)
N1 Fe1 N9 C49 39.3(3)
N3 Fe1 N9 C49 -140.8(2)
N4 Fe1 N9 C49 128.5(3)
N2 Fe1 N9 C49 -51.6(3)
N1 Fe1 N9 C45 -138.6(3)
N3 Fe1 N9 C45 41.3(3)
N4 Fe1 N9 C45 -49.4(3)
N2 Fe1 N9 C45 130.5(3)
C18 N6 C1 N1 1.2(6)
C18 N6 C1 C2 -175.9(3)
C4 N1 C1 N6 -177.9(3)
Fe1 N1 C1 N6 -1.2(5)
C4 N1 C1 C2 -0.5(4)
Fe1 N1 C1 C2 176.1(2)
N6 C1 C2 C3 176.2(3)
N1 C1 C2 C3 -1.3(4)
N6 C1 C2 C19 -1.5(6)
N1 C1 C2 C19 -179.0(4)
C1 C2 C3 C4 2.5(4)
C19 C2 C3 C4 180.0(4)
C1 C2 C3 C20 -172.4(4)
C19 C2 C3 C20 5.1(8)
C1 N1 C4 C5 -178.5(3)
Fe1 N1 C4 C5 4.9(5)
C1 N1 C4 C3 2.1(4)
Fe1 N1 C4 C3 -174.4(2)
C2 C3 C4 N1 -3.0(4)
C20 C3 C4 N1 172.1(4)
C2 C3 C4 C5 177.7(3)
C20 C3 C4 C5 -7.2(6)
N1 C4 C5 C6 -3.3(5)
C3 C4 C5 C6 176.0(3)
C4 C5 C6 N2 -0.1(5)
C4 C5 C6 C7 -177.0(3)
C9 N2 C6 C5 -175.6(3)
Fe1 N2 C6 C5 1.8(5)
C9 N2 C6 C7 1.7(3)
Fe1 N2 C6 C7 179.1(2)
C5 C6 C7 C8 174.5(3)
N2 C6 C7 C8 -2.7(4)
C5 C6 C7 C24 -6.4(5)
N2 C6 C7 C24 176.4(3)
C6 C7 C8 C9 2.5(3)
C24 C7 C8 C9 -176.6(3)
C6 C7 C8 C28 -178.5(3)
C24 C7 C8 C28 2.4(6)
C10 N5 C9 N2 -1.2(5)
C10 N5 C9 C8 -178.9(3)
C6 N2 C9 N5 -177.9(3)
Fe1 N2 C9 N5 4.7(5)
C6 N2 C9 C8 -0.1(3)
Fe1 N2 C9 C8 -177.5(2)
C7 C8 C9 N5 176.4(3)
C28 C8 C9 N5 -2.6(5)
C7 C8 C9 N2 -1.6(4)
C28 C8 C9 N2 179.4(3)
C9 N5 C10 N3 -3.0(5)
C9 N5 C10 C11 176.9(3)
C13 N3 C10 N5 -179.0(3)
Fe1 N3 C10 N5 3.3(5)
C13 N3 C10 C11 1.1(3)
Fe1 N3 C10 C11 -176.6(2)
N5 C10 C11 C12 179.0(3)
N3 C10 C11 C12 -1.2(4)
N5 C10 C11 C29 -0.3(5)
N3 C10 C11 C29 179.6(3)
C10 C11 C12 C13 0.7(3)
C29 C11 C12 C13 179.9(3)
C10 C11 C12 C30 178.5(3)
C29 C11 C12 C30 -2.3(6)
C10 N3 C13 C14 179.4(3)
Fe1 N3 C13 C14 -3.0(4)
C10 N3 C13 C12 -0.7(3)
Fe1 N3 C13 C12 177.0(2)
C11 C12 C13 N3 0.0(4)
C30 C12 C13 N3 -177.9(3)
C11 C12 C13 C14 179.9(3)
C30 C12 C13 C14 2.0(5)
N3 C13 C14 C15 -0.4(5)
C12 C13 C14 C15 179.6(3)
C18 N4 C15 C14 178.9(3)
Fe1 N4 C15 C14 -3.3(5)
C18 N4 C15 C16 -1.4(4)
Fe1 N4 C15 C16 176.4(2)
C13 C14 C15 N4 3.7(5)
C13 C14 C15 C16 -176.0(3)
N4 C15 C16 C17 1.4(4)
C14 C15 C16 C17 -178.9(3)
N4 C15 C16 C34 -175.8(3)
C14 C15 C16 C34 3.9(5)
C15 C16 C17 C18 -0.7(4)
C34 C16 C17 C18 176.2(4)
C15 C16 C17 C38 -179.0(4)
C34 C16 C17 C38 -2.1(7)
C1 N6 C18 N4 -1.9(6)
C1 N6 C18 C17 177.6(3)
C15 N4 C18 N6 -179.4(3)
Fe1 N4 C18 N6 2.7(5)
C15 N4 C18 C17 1.0(4)
Fe1 N4 C18 C17 -176.9(2)
C16 C17 C18 N6 -179.7(3)
C38 C17 C18 N6 -1.3(6)
C16 C17 C18 N4 -0.1(4)
C38 C17 C18 N4 178.3(4)
C2 C3 C20 C21 -101.7(6)
C4 C3 C20 C21 84.3(6)
C3 C20 C21 C22 -171.0(6)
C20 C21 C22 C23 173.9(10)
C8 C7 C24 C25 -96.0(4)
C6 C7 C24 C25 85.1(4)
C7 C24 C25 C26 179.7(3)
C24 C25 C26 C27 59.6(5)
C11 C12 C30 C31 -84.7(4)
C13 C12 C30 C31 92.7(4)
C12 C30 C31 C32 -172.0(3)
C30 C31 C32 C33 178.7(3)
C17 C16 C34 C35 -100.9(5)
C15 C16 C34 C35 75.5(4)
C16 C34 C35 C36 -167.8(3)
C34 C35 C36 C37 74.3(6)
C43 N7 C39 C40 -1.6(5)
Fe1 N7 C39 C40 175.8(3)
N7 C39 C40 C41 0.6(5)
C39 C40 C41 C42 0.3(5)
C39 C40 C41 C44 -177.9(3)
C40 C41 C42 C43 -0.3(5)
C44 C41 C42 C43 178.0(3)
C39 N7 C43 C42 1.6(5)
Fe1 N7 C43 C42 -175.8(3)
C41 C42 C43 N7 -0.7(5)
C49 N9 C45 C46 -0.9(5)
Fe1 N9 C45 C46 177.1(2)
N9 C45 C46 C47 0.0(5)
C45 C46 C47 C48 0.4(5)
C45 C46 C47 C50 -178.7(3)
C46 C47 C48 C49 0.0(5)
C50 C47 C48 C49 179.1(3)
C45 N9 C49 C48 1.3(5)
Fe1 N9 C49 C48 -176.7(2)
C47 C48 C49 N9 -0.9(5)
